data_4087799
loop_
_publ_author_name
'Nako, Adi E.'
'Chen, Wenyi'
'White, Andrew J. P.'
'Crimmin, Mark R.'

_publ_section_title
;
 Yttrium-Catalyzed Amine--Silane Dehydrocoupling: Extended Reaction Scope
 with a Phosphorus-Based Ligand
;
_journal_issue 17
_journal_name_full Organometallics
_journal_page_first 4369
_journal_paper_doi 10.1021/acs.organomet.5b00607
_journal_volume 34
_journal_year 2015
_chemical_absolute_configuration ad
_chemical_formula_moiety 'C37 H71 N3 P Si6 Y'
_chemical_formula_sum 'C37 H71 N3 P Si6 Y'
_chemical_formula_weight 846.39
_space_group_IT_number 4
_space_group_name_Hall 'P 2yb'
_space_group_name_H-M_alt 'P 1 21 1'
_symmetry_cell_setting monoclinic
_symmetry_space_group_name_H-M 'P 1 21 1'
_atom_sites_solution_hydrogens geom
_atom_sites_solution_primary direct
_atom_sites_solution_secondary difmap
_audit_creation_method SHELXL-97
_cell_angle_alpha 90.00
_cell_angle_beta 97.0732(19)
_cell_angle_gamma 90.00
_cell_formula_units_Z 2
_cell_length_a 12.2125(3)
_cell_length_b 16.1022(3)
_cell_length_c 12.5748(2)
_cell_measurement_reflns_used 6992
_cell_measurement_temperature 173
_cell_measurement_theta_max 29.5220
_cell_measurement_theta_min 3.0049
_cell_volume 2453.99(9)
_computing_cell_refinement 'CrysAlis RED, Oxford Diffraction Ltd'
_computing_data_collection 'CrysAlis CCD, Oxford Diffraction Ltd'
_computing_data_reduction 'CrysAlis RED, Oxford Diffraction Ltd'
_computing_molecular_graphics 'Bruker SHELXTL'
_computing_publication_material 'Bruker SHELXTL'
_computing_structure_refinement 'SHELXL-97 (Sheldrick, 1997)'
_computing_structure_solution 'SHELXS-97 (Sheldrick, 1990)'
_diffrn_ambient_temperature 173
_diffrn_detector_area_resol_mean 15.9825
_diffrn_measured_fraction_theta_full 0.987
_diffrn_measured_fraction_theta_max 0.858
_diffrn_measurement_device_type 'OD Xcalibur 3'
_diffrn_measurement_method 'omega scans'
_diffrn_radiation_monochromator graphite
_diffrn_radiation_source 'Enhance (Mo) X-ray Source'
_diffrn_radiation_type MoK\a
_diffrn_radiation_wavelength 0.71073
_diffrn_reflns_av_R_equivalents 0.0254
_diffrn_reflns_av_sigmaI/netI 0.0474
_diffrn_reflns_limit_h_max 14
_diffrn_reflns_limit_h_min -16
_diffrn_reflns_limit_k_max 18
_diffrn_reflns_limit_k_min -22
_diffrn_reflns_limit_l_max 15
_diffrn_reflns_limit_l_min -16
_diffrn_reflns_number 20447
_diffrn_reflns_theta_full 27.00
_diffrn_reflns_theta_max 29.59
_diffrn_reflns_theta_min 3.01
_exptl_absorpt_coefficient_mu 1.394
_exptl_absorpt_correction_T_max 0.857
_exptl_absorpt_correction_T_min 0.773
_exptl_absorpt_correction_type analytical
_exptl_absorpt_process_details
; 
CrysAlisPro, Agilent Technologies, 
Version 1.171.35.21 (release 20-01-2012 CrysAlis171 .NET) 
(compiled Jan 23 2012,18:06:46) 
Analytical numeric absorption correction using a multifaceted crystal 
model based on expressions derived by R.C. Clark & J.S. Reid. 
(Clark, R. C. & Reid, J. S. (1995). Acta Cryst. A51, 887-897) 
;
_exptl_crystal_colour Colourless
_exptl_crystal_density_diffrn 1.145
_exptl_crystal_density_method 'not measured'
_exptl_crystal_description blocks
_exptl_crystal_F_000 904
_exptl_crystal_size_max 0.27
_exptl_crystal_size_mid 0.22
_exptl_crystal_size_min 0.14
_refine_diff_density_max 0.319
_refine_diff_density_min -0.308
_refine_diff_density_rms 0.056
_refine_ls_abs_structure_details 'Flack H D (1983), Acta Cryst. A39, 876-881, 4195 Friedel pairs'
_refine_ls_abs_structure_Flack 0.051(3)
_refine_ls_extinction_method none
_refine_ls_goodness_of_fit_ref 1.022
_refine_ls_hydrogen_treatment constr
_refine_ls_matrix_type full
_refine_ls_number_parameters 434
_refine_ls_number_reflns 10306
_refine_ls_number_restraints 50
_refine_ls_restrained_S_all 1.021
_refine_ls_R_factor_all 0.0486
_refine_ls_R_factor_gt 0.0367
_refine_ls_shift/su_max 0.000
_refine_ls_shift/su_mean 0.000
_refine_ls_structure_factor_coef Fsqd
_refine_ls_weighting_details 'calc w=1/[\s^2^(Fo^2^)+(0.0380P)^2^+0.3578P] where P=(Fo^2^+2Fc^2^)/3'
_refine_ls_weighting_scheme calc
_refine_ls_wR_factor_gt 0.0746
_refine_ls_wR_factor_ref 0.0792
_reflns_number_gt 8946
_reflns_number_total 10306
_reflns_threshold_expression >2sigma(I)
_cod_data_source_file om5b00607_si_003.cif
_cod_data_source_block 2.CH2PPh3
_cod_depositor_comments
;
The following automatic conversions were performed:

data item '_symmetry_cell_setting' value 'Monoclinic' was changed to
'monoclinic' in accordance with the
/home/saulius/struct/COD-crude-data/automatic-downloads/DataCite-retrospective/ACS/depositions/lib/dictionaries/cif_core.dic
dictionary named 'cif_core.dic' version 2.4.2 last updated on
2011-04-26.

Automatic conversion script
Id: cif_fix_values 6909 2019-04-08 15:41:33Z antanas 
;
_cod_original_sg_symbol_H-M P2(1)
_cod_database_code 4087799

loop_
_symmetry_equiv_pos_as_xyz
'x, y, z'
'-x, y+1/2, -z'

loop_
_atom_site_label
_atom_site_type_symbol
_atom_site_fract_x
_atom_site_fract_y
_atom_site_fract_z
_atom_site_U_iso_or_equiv
_atom_site_adp_type
_atom_site_occupancy
_atom_site_symmetry_multiplicity
_atom_site_calc_flag
_atom_site_refinement_flags
_atom_site_disorder_assembly
_atom_site_disorder_group
Y1 Y 0.212435(19) 0.384142(16) 0.272760(17) 0.02135(6) Uani 1 1 d . . .
C1 C 0.3471(2) 0.3936(2) 0.44463(19) 0.0295(6) Uani 1 1 d . A .
H1A H 0.3667 0.3344 0.4569 0.035 Uiso 1 1 calc R . .
H1B H 0.4124 0.4182 0.4173 0.035 Uiso 1 1 calc R . .
P2 P 0.36194(7) 0.43115(5) 0.57525(6) 0.02876(17) Uani 1 1 d D . .
C3 C 0.3429(2) 0.54214(19) 0.5749(2) 0.0314(7) Uani 1 1 d . A .
C4 C 0.3363(3) 0.5855(2) 0.4789(3) 0.0382(8) Uani 1 1 d . . .
H4A H 0.3385 0.5561 0.4136 0.046 Uiso 1 1 calc R A .
C5 C 0.3267(3) 0.6720(2) 0.4774(3) 0.0500(9) Uani 1 1 d . A .
H5A H 0.3239 0.7015 0.4117 0.060 Uiso 1 1 calc R . .
C6 C 0.3214(3) 0.7137(2) 0.5715(4) 0.0544(10) Uani 1 1 d . . .
H6A H 0.3137 0.7724 0.5707 0.065 Uiso 1 1 calc R A .
C7 C 0.3270(3) 0.6716(2) 0.6666(3) 0.0544(10) Uani 1 1 d . A .
H7A H 0.3226 0.7014 0.7312 0.065 Uiso 1 1 calc R . .
C8 C 0.3390(3) 0.5854(2) 0.6696(3) 0.0446(8) Uani 1 1 d . . .
H8A H 0.3445 0.5566 0.7360 0.054 Uiso 1 1 calc R A .
C9 C 0.4967(3) 0.41163(18) 0.6504(2) 0.0325(7) Uani 1 1 d . A .
C10 C 0.5883(3) 0.4012(2) 0.5975(2) 0.0412(8) Uani 1 1 d . . .
H10A H 0.5808 0.4042 0.5215 0.049 Uiso 1 1 calc R A .
C11 C 0.6913(3) 0.3863(3) 0.6540(3) 0.0476(7) Uani 1 1 d . A .
H11A H 0.7536 0.3794 0.6164 0.057 Uiso 1 1 calc R . .
C12 C 0.7037(3) 0.3817(3) 0.7632(2) 0.0485(7) Uani 1 1 d . . .
H12A H 0.7743 0.3714 0.8015 0.058 Uiso 1 1 calc R A .
C13 C 0.6143(3) 0.3919(3) 0.8169(2) 0.0596(11) Uani 1 1 d . A .
H13A H 0.6229 0.3887 0.8929 0.072 Uiso 1 1 calc R . .
C14 C 0.5107(3) 0.4068(2) 0.7616(2) 0.0502(10) Uani 1 1 d . . .
H14A H 0.4490 0.4138 0.8000 0.060 Uiso 1 1 calc R A .
C15 C 0.2725(6) 0.3784(4) 0.6548(4) 0.0344(14) Uani 0.74(2) 1 d PGDU A 1
C16 C 0.2960(8) 0.2962(4) 0.6826(4) 0.0422(16) Uani 0.74(2) 1 d PGU A 1
H16A H 0.3618 0.2711 0.6648 0.051 Uiso 0.74(2) 1 calc PR A 1
C17 C 0.2233(9) 0.2506(4) 0.7364(3) 0.050(2) Uani 0.74(2) 1 d PGU A 1
H17A H 0.2393 0.1944 0.7554 0.060 Uiso 0.74(2) 1 calc PR A 1
C18 C 0.1270(8) 0.2873(6) 0.7624(3) 0.053(3) Uani 0.74(2) 1 d PGU A 1
H18A H 0.0773 0.2562 0.7991 0.064 Uiso 0.74(2) 1 calc PR A 1
C19 C 0.1035(6) 0.3695(6) 0.7346(4) 0.055(2) Uani 0.74(2) 1 d PGU A 1
H19A H 0.0377 0.3945 0.7524 0.065 Uiso 0.74(2) 1 calc PR A 1
C20 C 0.1762(5) 0.4150(5) 0.6808(4) 0.0422(15) Uani 0.74(2) 1 d PGU A 1
H20A H 0.1601 0.4712 0.6618 0.051 Uiso 0.74(2) 1 calc PR A 1
C15' C 0.2500(12) 0.3905(9) 0.6484(14) 0.023(4) Uiso 0.26(2) 1 d PGDU A 2
C16' C 0.2608(13) 0.3076(9) 0.6785(13) 0.039(4) Uiso 0.26(2) 1 d PGU A 2
H16B H 0.3230 0.2766 0.6627 0.046 Uiso 0.26(2) 1 calc PR A 2
C17' C 0.1807(15) 0.2699(7) 0.7316(12) 0.041(4) Uiso 0.26(2) 1 d PGU A 2
H17B H 0.1881 0.2132 0.7521 0.049 Uiso 0.26(2) 1 calc PR A 2
C18' C 0.0896(13) 0.3153(10) 0.7546(11) 0.038(4) Uiso 0.26(2) 1 d PGU A 2
H18B H 0.0348 0.2896 0.7909 0.045 Uiso 0.26(2) 1 calc PR A 2
C19' C 0.0788(11) 0.3982(10) 0.7245(13) 0.057(5) Uiso 0.26(2) 1 d PGU A 2
H19B H 0.0165 0.4292 0.7403 0.068 Uiso 0.26(2) 1 calc PR A 2
C20' C 0.1589(12) 0.4358(8) 0.6715(15) 0.034(4) Uiso 0.26(2) 1 d PGU A 2
H20B H 0.1515 0.4925 0.6509 0.041 Uiso 0.26(2) 1 calc PR A 2
N21 N 0.2380(2) 0.24943(15) 0.23664(19) 0.0314(6) Uani 1 1 d . . .
Si22 Si 0.21673(8) 0.18571(6) 0.34274(7) 0.0403(2) Uani 1 1 d . . .
C23 C 0.1275(3) 0.2427(2) 0.4309(3) 0.0433(9) Uani 1 1 d . . .
H23A H 0.1618 0.2960 0.4527 0.065 Uiso 1 1 calc R . .
H23B H 0.1199 0.2092 0.4946 0.065 Uiso 1 1 calc R . .
H23C H 0.0545 0.2524 0.3911 0.065 Uiso 1 1 calc R . .
C24 C 0.3480(3) 0.1540(2) 0.4282(3) 0.0608(11) Uani 1 1 d . . .
H24A H 0.3921 0.2035 0.4492 0.091 Uiso 1 1 calc R . .
H24B H 0.3903 0.1166 0.3873 0.091 Uiso 1 1 calc R . .
H24C H 0.3297 0.1254 0.4925 0.091 Uiso 1 1 calc R . .
C25 C 0.1417(4) 0.0852(2) 0.3067(4) 0.0665(12) Uani 1 1 d . . .
H25A H 0.0714 0.0971 0.2629 0.100 Uiso 1 1 calc R . .
H25B H 0.1277 0.0565 0.3724 0.100 Uiso 1 1 calc R . .
H25C H 0.1871 0.0499 0.2661 0.100 Uiso 1 1 calc R . .
Si26 Si 0.27924(9) 0.20561(7) 0.12253(9) 0.0487(3) Uani 1 1 d . . .
C27 C 0.3207(3) 0.2861(3) 0.0278(3) 0.0619(12) Uani 1 1 d . . .
H27A H 0.3790 0.3210 0.0648 0.093 Uiso 1 1 calc R . .
H27B H 0.2567 0.3206 0.0024 0.093 Uiso 1 1 calc R . .
H27C H 0.3480 0.2587 -0.0334 0.093 Uiso 1 1 calc R . .
C28 C 0.1688(4) 0.1421(3) 0.0417(4) 0.0762(14) Uani 1 1 d . . .
H28A H 0.1030 0.1764 0.0231 0.114 Uiso 1 1 calc R . .
H28B H 0.1500 0.0942 0.0840 0.114 Uiso 1 1 calc R . .
H28C H 0.1961 0.1226 -0.0240 0.114 Uiso 1 1 calc R . .
C29 C 0.4003(4) 0.1346(3) 0.1554(4) 0.0867(17) Uani 1 1 d . . .
H29A H 0.4608 0.1651 0.1965 0.130 Uiso 1 1 calc R . .
H29B H 0.4246 0.1138 0.0889 0.130 Uiso 1 1 calc R . .
H29C H 0.3788 0.0877 0.1980 0.130 Uiso 1 1 calc R . .
N31 N 0.02602(17) 0.40068(14) 0.24257(18) 0.0279(6) Uani 1 1 d . . .
Si32 Si -0.03437(7) 0.45794(5) 0.33444(7) 0.0351(2) Uani 1 1 d . . .
C33 C 0.0791(3) 0.5077(3) 0.4277(3) 0.0553(10) Uani 1 1 d . . .
H33A H 0.1254 0.5414 0.3861 0.083 Uiso 1 1 calc R . .
H33B H 0.1241 0.4644 0.4665 0.083 Uiso 1 1 calc R . .
H33C H 0.0468 0.5431 0.4790 0.083 Uiso 1 1 calc R . .
C34 C -0.1199(3) 0.3943(3) 0.4183(3) 0.0726(13) Uani 1 1 d . . .
H34A H -0.1802 0.3677 0.3718 0.109 Uiso 1 1 calc R . .
H34B H -0.1507 0.4304 0.4699 0.109 Uiso 1 1 calc R . .
H34C H -0.0736 0.3516 0.4568 0.109 Uiso 1 1 calc R . .
C35 C -0.1245(3) 0.5462(2) 0.2819(3) 0.0552(10) Uani 1 1 d . . .
H35A H -0.1864 0.5249 0.2324 0.083 Uiso 1 1 calc R . .
H35B H -0.0815 0.5853 0.2440 0.083 Uiso 1 1 calc R . .
H35C H -0.1528 0.5747 0.3417 0.083 Uiso 1 1 calc R . .
Si36 Si -0.05369(7) 0.34963(6) 0.14114(7) 0.0368(2) Uani 1 1 d . . .
C37 C 0.0098(3) 0.3554(3) 0.0144(3) 0.0645(12) Uani 1 1 d . . .
H37A H 0.0217 0.4136 -0.0035 0.097 Uiso 1 1 calc R . .
H37B H -0.0396 0.3294 -0.0436 0.097 Uiso 1 1 calc R . .
H37C H 0.0806 0.3260 0.0233 0.097 Uiso 1 1 calc R . .
C38 C -0.1960(3) 0.3929(3) 0.1042(3) 0.0686(12) Uani 1 1 d . . .
H38A H -0.2358 0.3925 0.1674 0.103 Uiso 1 1 calc R . .
H38B H -0.2359 0.3587 0.0476 0.103 Uiso 1 1 calc R . .
H38C H -0.1908 0.4500 0.0784 0.103 Uiso 1 1 calc R . .
C39 C -0.0759(3) 0.2382(2) 0.1725(3) 0.0580(10) Uani 1 1 d . . .
H39A H -0.1088 0.2340 0.2396 0.087 Uiso 1 1 calc R . .
H39B H -0.0050 0.2090 0.1802 0.087 Uiso 1 1 calc R . .
H39C H -0.1256 0.2130 0.1143 0.087 Uiso 1 1 calc R . .
N41 N 0.31124(19) 0.47766(15) 0.18816(18) 0.0271(5) Uani 1 1 d . . .
Si42 Si 0.25327(8) 0.55693(6) 0.10639(7) 0.0358(2) Uani 1 1 d . . .
C43 C 0.1163(3) 0.5889(2) 0.1417(3) 0.0558(10) Uani 1 1 d . . .
H43A H 0.1234 0.6059 0.2170 0.084 Uiso 1 1 calc R . .
H43B H 0.0648 0.5421 0.1304 0.084 Uiso 1 1 calc R . .
H43C H 0.0883 0.6356 0.0962 0.084 Uiso 1 1 calc R . .
C44 C 0.2344(4) 0.5263(3) -0.0396(3) 0.0614(11) Uani 1 1 d . . .
H44A H 0.1922 0.4745 -0.0485 0.092 Uiso 1 1 calc R . .
H44B H 0.3068 0.5183 -0.0641 0.092 Uiso 1 1 calc R . .
H44C H 0.1944 0.5703 -0.0820 0.092 Uiso 1 1 calc R . .
C45 C 0.3344(3) 0.6563(2) 0.1167(4) 0.0592(11) Uani 1 1 d . . .
H45A H 0.3468 0.6741 0.1918 0.089 Uiso 1 1 calc R . .
H45B H 0.2931 0.6993 0.0736 0.089 Uiso 1 1 calc R . .
H45C H 0.4056 0.6473 0.0902 0.089 Uiso 1 1 calc R . .
Si46 Si 0.45307(7) 0.46788(6) 0.19509(7) 0.0347(2) Uani 1 1 d . . .
C47 C 0.5060(2) 0.3628(2) 0.2449(2) 0.0400(9) Uani 1 1 d . . .
H47A H 0.4678 0.3192 0.2004 0.060 Uiso 1 1 calc R . .
H47B H 0.4922 0.3555 0.3194 0.060 Uiso 1 1 calc R . .
H47C H 0.5855 0.3594 0.2406 0.060 Uiso 1 1 calc R . .
C48 C 0.5324(3) 0.5448(2) 0.2875(3) 0.0531(10) Uani 1 1 d . . .
H48A H 0.5090 0.6013 0.2664 0.080 Uiso 1 1 calc R . .
H48B H 0.6115 0.5387 0.2829 0.080 Uiso 1 1 calc R . .
H48C H 0.5179 0.5344 0.3613 0.080 Uiso 1 1 calc R . .
C49 C 0.5068(3) 0.4802(3) 0.0620(3) 0.0631(12) Uani 1 1 d . . .
H49A H 0.4687 0.4412 0.0103 0.095 Uiso 1 1 calc R . .
H49B H 0.5862 0.4687 0.0704 0.095 Uiso 1 1 calc R . .
H49C H 0.4936 0.5371 0.0360 0.095 Uiso 1 1 calc R . .

loop_
_atom_site_aniso_label
_atom_site_aniso_U_11
_atom_site_aniso_U_22
_atom_site_aniso_U_33
_atom_site_aniso_U_23
_atom_site_aniso_U_13
_atom_site_aniso_U_12
Y1 0.02168(12) 0.02281(12) 0.01945(11) 0.00002(13) 0.00214(8) 0.00262(13)
C1 0.0409(15) 0.0263(17) 0.0206(12) -0.0034(12) 0.0011(10) -0.0048(14)
P2 0.0409(5) 0.0262(4) 0.0192(4) -0.0029(3) 0.0039(3) -0.0064(3)
C3 0.0276(15) 0.0311(16) 0.0357(17) -0.0085(13) 0.0046(13) -0.0044(13)
C4 0.0371(18) 0.0315(18) 0.046(2) -0.0048(15) 0.0069(15) -0.0052(15)
C5 0.043(2) 0.0338(19) 0.072(3) 0.0047(18) 0.0004(18) -0.0007(16)
C6 0.044(2) 0.0310(19) 0.086(3) -0.0090(19) -0.001(2) 0.0034(16)
C7 0.044(2) 0.047(2) 0.071(3) -0.035(2) 0.0030(18) -0.0001(18)
C8 0.042(2) 0.048(2) 0.044(2) -0.0148(16) 0.0019(15) -0.0033(17)
C9 0.0462(18) 0.0235(15) 0.0260(15) -0.0036(11) -0.0030(13) -0.0042(13)
C10 0.053(2) 0.042(2) 0.0283(15) 0.0036(13) 0.0032(13) -0.0051(16)
C11 0.0431(17) 0.0475(19) 0.0516(18) 0.004(2) 0.0032(14) 0.001(2)
C12 0.0485(19) 0.0445(17) 0.0485(18) -0.004(2) -0.0102(14) 0.005(2)
C13 0.070(2) 0.078(3) 0.0263(16) -0.008(2) -0.0101(15) 0.023(3)
C14 0.056(2) 0.067(3) 0.0267(16) -0.0089(15) -0.0002(14) 0.0124(19)
C15 0.045(3) 0.040(3) 0.0172(19) -0.003(2) -0.003(2) -0.008(3)
C16 0.061(4) 0.037(3) 0.028(2) -0.001(2) 0.004(3) -0.017(3)
C17 0.067(5) 0.049(4) 0.033(3) 0.009(2) 0.000(3) -0.024(4)
C18 0.063(5) 0.062(5) 0.037(3) 0.006(3) 0.010(3) -0.030(5)
C19 0.058(4) 0.074(6) 0.035(3) -0.001(3) 0.019(2) -0.016(4)
C20 0.051(3) 0.050(3) 0.025(2) 0.002(2) 0.002(2) -0.010(3)
N21 0.0341(14) 0.0280(14) 0.0300(13) -0.0083(11) -0.0044(10) 0.0069(11)
Si22 0.0487(6) 0.0242(4) 0.0442(5) 0.0006(4) -0.0097(4) 0.0038(4)
C23 0.055(2) 0.043(2) 0.0316(18) 0.0078(15) 0.0023(15) -0.0096(17)
C24 0.068(3) 0.046(2) 0.062(3) 0.0085(19) -0.019(2) 0.015(2)
C25 0.079(3) 0.032(2) 0.083(3) 0.005(2) -0.008(2) -0.003(2)
Si26 0.0482(6) 0.0528(7) 0.0424(6) -0.0263(5) -0.0050(5) 0.0146(5)
C27 0.051(2) 0.100(3) 0.036(2) -0.021(2) 0.0056(17) 0.003(2)
C28 0.088(3) 0.076(3) 0.060(3) -0.042(2) -0.014(2) -0.004(3)
C29 0.084(3) 0.087(4) 0.085(3) -0.039(3) -0.004(3) 0.049(3)
N31 0.0223(11) 0.0289(15) 0.0330(12) 0.0012(10) 0.0051(9) 0.0016(10)
Si32 0.0291(5) 0.0338(5) 0.0446(5) -0.0025(4) 0.0133(4) 0.0018(4)
C33 0.053(2) 0.061(3) 0.052(2) -0.0177(19) 0.0037(18) 0.010(2)
C34 0.075(3) 0.067(3) 0.088(3) -0.004(3) 0.057(2) -0.007(3)
C35 0.037(2) 0.050(2) 0.080(3) -0.005(2) 0.0127(19) 0.0156(18)
Si36 0.0255(4) 0.0453(5) 0.0381(5) -0.0026(4) -0.0024(3) 0.0036(4)
C37 0.069(3) 0.084(3) 0.039(2) -0.0038(19) 0.0021(18) 0.003(2)
C38 0.0363(18) 0.088(3) 0.076(3) -0.006(3) -0.0154(17) 0.011(2)
C39 0.052(2) 0.052(2) 0.066(3) -0.010(2) -0.0072(19) -0.0115(19)
N41 0.0258(12) 0.0325(14) 0.0235(12) 0.0052(10) 0.0052(9) 0.0041(11)
Si42 0.0358(5) 0.0362(5) 0.0362(5) 0.0145(4) 0.0079(4) 0.0057(4)
C43 0.045(2) 0.050(2) 0.074(3) 0.029(2) 0.0142(19) 0.0180(18)
C44 0.079(3) 0.070(3) 0.034(2) 0.0220(19) 0.0022(18) 0.011(2)
C45 0.059(3) 0.043(2) 0.076(3) 0.023(2) 0.010(2) -0.0042(19)
Si46 0.0258(4) 0.0478(6) 0.0317(4) 0.0095(4) 0.0082(3) 0.0042(4)
C47 0.0307(16) 0.052(3) 0.0371(16) 0.0031(14) 0.0037(12) 0.0114(14)
C48 0.0343(19) 0.057(2) 0.068(3) -0.0014(19) 0.0052(17) -0.0120(18)
C49 0.046(2) 0.098(3) 0.050(2) 0.031(2) 0.0247(18) 0.020(2)

loop_
_atom_type_symbol
_atom_type_description
_atom_type_scat_dispersion_real
_atom_type_scat_dispersion_imag
_atom_type_scat_source
C C 0.0033 0.0016 'International Tables Vol C Tables 4.2.6.8 and 6.1.1.4'
H H 0.0000 0.0000 'International Tables Vol C Tables 4.2.6.8 and 6.1.1.4'
N N 0.0061 0.0033 'International Tables Vol C Tables 4.2.6.8 and 6.1.1.4'
Si Si 0.0817 0.0704 'International Tables Vol C Tables 4.2.6.8 and 6.1.1.4'
P P 0.1023 0.0942 'International Tables Vol C Tables 4.2.6.8 and 6.1.1.4'
Y Y -2.7962 3.5667 'International Tables Vol C Tables 4.2.6.8 and 6.1.1.4'

loop_
_geom_angle_atom_site_label_1
_geom_angle_atom_site_label_2
_geom_angle_atom_site_label_3
_geom_angle
N21 Y1 N41 116.75(9)
N21 Y1 N31 103.89(9)
N41 Y1 N31 114.94(8)
N21 Y1 C1 97.91(10)
N41 Y1 C1 91.90(9)
N31 Y1 C1 131.33(8)
P2 C1 Y1 143.27(15)
C1 P2 C15 111.3(2)
C1 P2 C3 110.16(15)
C15 P2 C3 112.7(3)
C1 P2 C9 114.37(14)
C15 P2 C9 101.7(3)
C3 P2 C9 106.30(13)
C1 P2 C15' 110.3(6)
C3 P2 C15' 104.3(5)
C9 P2 C15' 110.8(6)
C8 C3 C4 119.4(3)
C8 C3 P2 121.0(3)
C4 C3 P2 119.6(2)
C3 C4 C5 120.5(3)
C6 C5 C4 119.4(4)
C5 C6 C7 120.6(3)
C6 C7 C8 120.6(3)
C3 C8 C7 119.5(3)
C10 C9 C14 118.1(3)
C10 C9 P2 120.4(2)
C14 C9 P2 121.6(2)
C9 C10 C11 120.8(3)
C12 C11 C10 120.4(3)
C13 C12 C11 119.7(3)
C12 C13 C14 120.6(3)
C13 C14 C9 120.4(3)
C16 C15 C20 120.0
C16 C15 P2 118.2(3)
C20 C15 P2 121.6(3)
C15 C16 C17 120.0
C18 C17 C16 120.0
C17 C18 C19 120.0
C20 C19 C18 120.0
C19 C20 C15 120.0
C16' C15' C20' 120.0
C16' C15' P2 114.9(7)
C20' C15' P2 125.1(7)
C17' C16' C15' 120.0
C16' C17' C18' 120.0
C17' C18' C19' 120.0
C20' C19' C18' 120.0
C19' C20' C15' 120.0
Si22 N21 Si26 119.03(15)
Si22 N21 Y1 112.31(12)
Si26 N21 Y1 128.61(14)
N21 Si22 C23 108.51(14)
N21 Si22 C25 116.00(16)
C23 Si22 C25 105.05(18)
N21 Si22 C24 113.75(17)
C23 Si22 C24 107.99(17)
C25 Si22 C24 104.95(18)
N21 Si26 C27 112.03(16)
N21 Si26 C29 111.63(18)
C27 Si26 C29 107.2(2)
N21 Si26 C28 113.97(18)
C27 Si26 C28 105.3(2)
C29 Si26 C28 106.3(2)
Si32 N31 Si36 120.45(13)
Si32 N31 Y1 117.05(12)
Si36 N31 Y1 122.14(11)
N31 Si32 C35 117.03(15)
N31 Si32 C34 113.60(16)
C35 Si32 C34 105.64(19)
N31 Si32 C33 107.71(14)
C35 Si32 C33 104.66(19)
C34 Si32 C33 107.5(2)
N31 Si36 C37 110.82(16)
N31 Si36 C39 112.82(15)
C37 Si36 C39 108.43(19)
N31 Si36 C38 115.44(17)
C37 Si36 C38 103.93(18)
C39 Si36 C38 104.8(2)
Si46 N41 Si42 115.44(13)
Si46 N41 Y1 120.11(12)
Si42 N41 Y1 124.28(12)
N41 Si42 C43 112.13(13)
N41 Si42 C45 114.37(16)
C43 Si42 C45 103.33(19)
N41 Si42 C44 112.12(15)
C43 Si42 C44 107.40(19)
C45 Si42 C44 106.86(19)
N41 Si46 C49 113.72(15)
N41 Si46 C48 114.01(15)
C49 Si46 C48 105.69(19)
N41 Si46 C47 113.42(13)
C49 Si46 C47 104.25(17)
C48 Si46 C47 104.80(17)

loop_
_geom_bond_atom_site_label_1
_geom_bond_atom_site_label_2
_geom_bond_distance
Y1 N21 2.246(2)
Y1 N41 2.274(2)
Y1 N31 2.277(2)
Y1 C1 2.554(3)
C1 P2 1.739(3)
P2 C15 1.785(3)
P2 C3 1.802(3)
P2 C9 1.821(3)
P2 C15' 1.859(9)
C3 C8 1.385(4)
C3 C4 1.389(4)
C4 C5 1.397(5)
C5 C6 1.369(5)
C6 C7 1.369(6)
C7 C8 1.397(5)
C9 C10 1.381(4)
C9 C14 1.391(4)
C10 C11 1.386(4)
C11 C12 1.365(4)
C12 C13 1.363(5)
C13 C14 1.387(5)
C15 C16 1.3900
C15 C20 1.3900
C16 C17 1.3900
C17 C18 1.3900
C18 C19 1.3900
C19 C20 1.3900
C15' C16' 1.3900
C15' C20' 1.3900
C16' C17' 1.3900
C17' C18' 1.3900
C18' C19' 1.3900
C19' C20' 1.3900
N21 Si22 1.728(3)
N21 Si26 1.729(3)
Si22 C23 1.885(4)
Si22 C25 1.887(4)
Si22 C24 1.887(4)
Si26 C27 1.871(4)
Si26 C29 1.875(4)
Si26 C28 1.887(4)
N31 Si32 1.714(2)
N31 Si36 1.716(2)
Si32 C35 1.868(4)
Si32 C34 1.877(4)
Si32 C33 1.880(4)
Si36 C37 1.859(4)
Si36 C39 1.864(4)
Si36 C38 1.877(4)
N41 Si46 1.731(2)
N41 Si42 1.734(2)
Si42 C43 1.856(4)
Si42 C45 1.878(4)
Si42 C44 1.887(4)
Si46 C49 1.882(3)
Si46 C48 1.883(4)
Si46 C47 1.890(3)
